data_2014794
loop_
_publ_author_name
'U\,car, \.Ibrahim'
'Bulut, Ahmet'
'B\"uy\"ukg\"ung\"or,  Orhan'

_publ_section_title
;
 Bis(2,9-dimethyl-1,10-phenanthroline-\k^2^<i>N</i>,<i>N</i>')copper(I)
 hydrogen squarate hemihydrate
;
_journal_issue 6
_journal_name_full 'Acta Crystallographica Section C'
_journal_page_first m266
_journal_page_last m268
_journal_paper_doi 10.1107/S010827010501053X
_journal_volume 61
_journal_year 2005
_chemical_formula_iupac '[Cu (C14 H12 N2)2] C4 H O4 , 0.5H2 O'
_chemical_formula_moiety 'C28 H24 Cu N4 + , C4 H O4 - , 0.5H2 O'
_chemical_formula_sum 'C32 H26 Cu N4 O4.5'
_chemical_formula_weight 602.11
_chemical_name_systematic
;
Bis(2,9-dimethyl-1,10-phenanthroline-\k^2^N,N')copper(I)
hydrogensquarate hemihydrate
;
_space_group_IT_number 14
_symmetry_cell_setting monoclinic
_symmetry_space_group_name_Hall '-P 2ybc'
_symmetry_space_group_name_H-M 'P 1 21/c 1'
_atom_sites_solution_hydrogens geom
_atom_sites_solution_primary direct
_atom_sites_solution_secondary difmap
_audit_creation_method SHELXL97
_cell_angle_alpha 90.00
_cell_angle_beta 112.343(6)
_cell_angle_gamma 90.00
_cell_formula_units_Z 4
_cell_length_a 15.9664(10)
_cell_length_b 13.7530(12)
_cell_length_c 13.5082(11)
_cell_measurement_reflns_used 5048
_cell_measurement_temperature 297(2)
_cell_measurement_theta_max 28.03
_cell_measurement_theta_min 1.63
_cell_volume 2743.5(4)
_computing_cell_refinement X-AREA
_computing_data_collection 'X-AREA (Stoe & Cie, 2002)'
_computing_data_reduction 'X-RED32 (Stoe & Cie, 2002)'
_computing_molecular_graphics 'ORTEPIII (Farrugia, 1997)'
_computing_publication_material 'WinGX  (Farrugia, 1999)'
_computing_structure_refinement 'SHELXL97 (Sheldrick, 1997)'
_computing_structure_solution 'SHELXS97 (Sheldrick, 1997)'
_diffrn_ambient_temperature 297(2)
_diffrn_detector_area_resol_mean 6.67
_diffrn_measured_fraction_theta_full 1.000
_diffrn_measured_fraction_theta_max 1.000
_diffrn_measurement_device_type 'Stoe IPDS 2'
_diffrn_measurement_method \w
_diffrn_radiation_monochromator graphite
_diffrn_radiation_source 'fine-focus sealed tube'
_diffrn_radiation_type MoK\a
_diffrn_radiation_wavelength 0.71073
_diffrn_reflns_av_R_equivalents 0.1306
_diffrn_reflns_av_sigmaI/netI 0.1069
_diffrn_reflns_limit_h_max 18
_diffrn_reflns_limit_h_min -18
_diffrn_reflns_limit_k_max 16
_diffrn_reflns_limit_k_min -16
_diffrn_reflns_limit_l_max 16
_diffrn_reflns_limit_l_min -16
_diffrn_reflns_number 22893
_diffrn_reflns_theta_full 25.00
_diffrn_reflns_theta_max 25.00
_diffrn_reflns_theta_min 2.02
_diffrn_standards_interval_count 0
_diffrn_standards_number 0
_exptl_absorpt_coefficient_mu 0.844
_exptl_absorpt_correction_T_max 0.9240
_exptl_absorpt_correction_T_min 0.7278
_exptl_absorpt_correction_type integration
_exptl_absorpt_process_details '(X-RED32; Stoe & Cie, 2002)'
_exptl_crystal_colour red
_exptl_crystal_density_diffrn 1.455
_exptl_crystal_density_method 'not measured'
_exptl_crystal_description plate
_exptl_crystal_F_000 1240
_exptl_crystal_size_max 0.31
_exptl_crystal_size_mid 0.25
_exptl_crystal_size_min 0.19
_refine_diff_density_max 0.170
_refine_diff_density_min -0.285
_refine_ls_extinction_method none
_refine_ls_goodness_of_fit_ref 0.805
_refine_ls_hydrogen_treatment mixed
_refine_ls_matrix_type full
_refine_ls_number_parameters 387
_refine_ls_number_reflns 4828
_refine_ls_number_restraints 3
_refine_ls_restrained_S_all 0.809
_refine_ls_R_factor_all 0.1155
_refine_ls_R_factor_gt 0.0408
_refine_ls_shift/su_max 0.000
_refine_ls_shift/su_mean 0.000
_refine_ls_structure_factor_coef Fsqd
_refine_ls_weighting_details 'calc w = 1/[\s^2^(Fo^2^)+(0.011P)^2^] where P=(Fo^2^+2Fc^2^)/3'
_refine_ls_weighting_scheme calc
_refine_ls_wR_factor_gt 0.0627
_refine_ls_wR_factor_ref 0.0753
_reflns_number_gt 2280
_reflns_number_total 4828
_reflns_threshold_expression I>2\s(I)
_cod_data_source_file fa1124.cif
_cod_data_source_block I
_cod_depositor_comments
;
 Marking attached hydrogen atoms.

 Antanas Vaitkus,
 2017-08-07
;
_cod_original_sg_symbol_H-M 'P 21/c'
_cod_original_formula_sum 'C32 H26 Cu N4 O4.50'
_cod_database_code 2014794
_cod_database_fobs_code 2014794

loop_
_symmetry_equiv_pos_as_xyz
'x, y, z'
'-x, y+1/2, -z+1/2'
'-x, -y, -z'
'x, -y-1/2, z-1/2'

loop_
_atom_site_label
_atom_site_fract_x
_atom_site_fract_y
_atom_site_fract_z
_atom_site_U_iso_or_equiv
_atom_site_adp_type
_atom_site_calc_flag
_atom_site_refinement_flags
_atom_site_occupancy
_atom_site_disorder_assembly
_atom_site_disorder_group
_atom_site_type_symbol
_atom_site_attached_hydrogens
O5 0.1793(5) 0.1355(7) 0.2107(7) 0.182(3) Uani d P 0.50 . . O 2
H4 0.488(3) 0.424(3) 0.401(4) 0.112(18) Uiso d . 1 . . H 0
C1 0.2538(3) 0.5834(3) -0.2005(3) 0.0741(12) Uani d . 1 . . C 0
C2 0.3024(3) 0.5780(3) -0.2676(3) 0.0833(13) Uani d . 1 . . C 0
H2 0.2721 0.5660 -0.3404 0.100 Uiso calc R 1 . . H 0
C3 0.3925(3) 0.5901(3) -0.2273(4) 0.0792(14) Uani d . 1 . . C 0
H3 0.4243 0.5857 -0.2722 0.095 Uiso calc R 1 . . H 0
C4 0.4389(3) 0.6092(3) -0.1185(3) 0.0591(10) Uani d . 1 . . C 0
C5 0.5344(3) 0.6207(3) -0.0684(4) 0.0809(13) Uani d . 1 . . C 0
H5 0.5695 0.6162 -0.1096 0.097 Uiso calc R 1 . . H 0
C6 0.5742(3) 0.6375(3) 0.0349(4) 0.0800(13) Uani d . 1 . . C 0
H6 0.6367 0.6453 0.0651 0.096 Uiso calc R 1 . . H 0
C7 0.5236(2) 0.6440(3) 0.1017(3) 0.0623(10) Uani d . 1 . . C 0
C8 0.5619(3) 0.6601(3) 0.2116(4) 0.0842(13) Uani d . 1 . . C 0
H8 0.6241 0.6688 0.2453 0.101 Uiso calc R 1 . . H 0
C9 0.5095(3) 0.6630(3) 0.2694(3) 0.0794(13) Uani d . 1 . . C 0
H9 0.5357 0.6735 0.3429 0.095 Uiso calc R 1 . . H 0
C10 0.4149(3) 0.6503(2) 0.2192(3) 0.0622(10) Uani d . 1 . . C 0
C11 0.4294(2) 0.6329(2) 0.0562(3) 0.0484(8) Uani d . 1 . . C 0
C12 0.3855(2) 0.6149(2) -0.0561(3) 0.0499(9) Uani d . 1 . . C 0
C13 0.3550(3) 0.6508(3) 0.2815(3) 0.0877(14) Uani d . 1 . . C 0
H13A 0.3075 0.6976 0.2513 0.132 Uiso calc R 1 . . H 0
H13B 0.3900 0.6676 0.3546 0.132 Uiso calc R 1 . . H 0
H13C 0.3290 0.5874 0.2787 0.132 Uiso calc R 1 . . H 0
C14 0.1528(3) 0.5716(4) -0.2432(3) 0.1223(19) Uani d . 1 . . C 0
H14A 0.1361 0.5334 -0.1940 0.183 Uiso calc R 1 . . H 0
H14B 0.1329 0.5394 -0.3113 0.183 Uiso calc R 1 . . H 0
H14C 0.1247 0.6344 -0.2515 0.183 Uiso calc R 1 . . H 0
C15 0.1725(2) 0.4575(3) 0.1147(3) 0.0574(10) Uani d . 1 . . C 0
C16 0.1168(2) 0.4215(3) 0.1654(3) 0.0674(11) Uani d . 1 . . C 0
H16 0.1256 0.3589 0.1935 0.081 Uiso calc R 1 . . H 0
C17 0.0502(2) 0.4784(3) 0.1733(3) 0.0703(12) Uani d . 1 . . C 0
H17 0.0136 0.4547 0.2075 0.084 Uiso calc R 1 . . H 0
C18 0.0360(2) 0.5722(3) 0.1308(3) 0.0584(10) Uani d . 1 . . C 0
C19 -0.0337(2) 0.6366(3) 0.1339(3) 0.0724(12) Uani d . 1 . . C 0
H19 -0.0716 0.6164 0.1678 0.087 Uiso calc R 1 . . H 0
C20 -0.0455(2) 0.7246(3) 0.0896(3) 0.0743(12) Uani d . 1 . . C 0
H20 -0.0913 0.7646 0.0928 0.089 Uiso calc R 1 . . H 0
C21 0.0116(2) 0.7578(3) 0.0372(3) 0.0619(10) Uani d . 1 . . C 0
C22 0.0023(3) 0.8488(3) -0.0127(3) 0.0777(12) Uani d . 1 . . C 0
H22 -0.0448 0.8900 -0.0157 0.093 Uiso calc R 1 . . H 0
C23 0.0619(3) 0.8765(3) -0.0566(3) 0.0799(11) Uani d . 1 . . C 0
H23 0.0554 0.9367 -0.0902 0.096 Uiso calc R 1 . . H 0
C24 0.1335(3) 0.8150(3) -0.0518(3) 0.0685(11) Uani d . 1 . . C 0
C25 0.0828(2) 0.6984(3) 0.0373(3) 0.0546(9) Uani d . 1 . . C 0
C26 0.0939(2) 0.6032(3) 0.0822(3) 0.0525(10) Uani d . 1 . . C 0
C27 0.2010(3) 0.8441(3) -0.0989(3) 0.0935(15) Uani d . 1 . . C 0
H27A 0.2612 0.8375 -0.0458 0.140 Uiso calc R 1 . . H 0
H27B 0.1907 0.9105 -0.1224 0.140 Uiso calc R 1 . . H 0
H27C 0.1944 0.8028 -0.1588 0.140 Uiso calc R 1 . . H 0
C28 0.2472(2) 0.3977(3) 0.1052(3) 0.0760(12) Uani d . 1 . . C 0
H28A 0.2503 0.4086 0.0364 0.114 Uiso calc R 1 . . H 0
H28B 0.2358 0.3301 0.1125 0.114 Uiso calc R 1 . . H 0
H28C 0.3037 0.4160 0.1604 0.114 Uiso calc R 1 . . H 0
N1 0.29475(18) 0.6027(2) -0.0963(2) 0.0525(8) Uani d . 1 . . N 0
N2 0.37526(17) 0.6379(2) 0.1142(2) 0.0513(7) Uani d . 1 . . N 0
N3 0.16179(17) 0.5471(2) 0.0747(2) 0.0538(8) Uani d . 1 . . N 0
N4 0.14412(17) 0.7278(2) -0.0053(2) 0.0594(8) Uani d . 1 . . N 0
Cu1 0.24149(3) 0.62293(4) 0.01577(4) 0.06700(17) Uani d . 1 . . Cu 0
C29 0.2925(3) 0.3467(3) 0.4041(3) 0.0786(13) Uani d D 1 . . C 0
C30 0.2772(3) 0.4146(3) 0.4816(3) 0.0779(13) Uani d D 1 . . C 0
C31 0.3652(3) 0.4624(3) 0.4954(3) 0.0668(11) Uani d D 1 . . C 0
C32 0.3762(3) 0.3958(3) 0.4218(3) 0.0663(11) Uani d D 1 . . C 0
O1 0.25035(19) 0.2772(2) 0.3497(3) 0.0956(9) Uani d . 1 . . O 0
O2 0.2180(2) 0.4259(2) 0.5159(3) 0.1176(13) Uani d . 1 . . O 0
O3 0.4091(2) 0.5326(2) 0.5493(2) 0.0825(9) Uani d . 1 . . O 0
O4 0.4382(2) 0.3831(2) 0.3818(2) 0.0955(10) Uani d . 1 . . O 0

loop_
_atom_site_aniso_label
_atom_site_aniso_U_11
_atom_site_aniso_U_22
_atom_site_aniso_U_33
_atom_site_aniso_U_12
_atom_site_aniso_U_13
_atom_site_aniso_U_23
O5 0.160(7) 0.202(9) 0.184(8) -0.027(6) 0.065(7) -0.062(8)
C1 0.074(3) 0.096(3) 0.059(3) -0.016(2) 0.033(2) -0.003(2)
C2 0.106(4) 0.095(3) 0.058(3) -0.013(3) 0.042(3) -0.012(2)
C3 0.102(4) 0.073(3) 0.092(4) -0.005(3) 0.070(3) -0.008(3)
C4 0.067(3) 0.045(2) 0.083(3) -0.002(2) 0.049(3) 0.000(2)
C5 0.073(3) 0.065(3) 0.132(4) 0.001(3) 0.070(3) -0.005(3)
C6 0.045(2) 0.067(3) 0.135(4) 0.000(2) 0.041(3) -0.001(3)
C7 0.051(2) 0.050(3) 0.081(3) 0.0029(19) 0.019(2) 0.001(2)
C8 0.053(3) 0.066(3) 0.109(4) -0.001(2) 0.004(3) -0.003(3)
C9 0.081(3) 0.071(3) 0.060(3) 0.000(2) -0.003(3) 0.003(2)
C10 0.082(3) 0.049(3) 0.053(3) 0.003(2) 0.022(2) 0.002(2)
C11 0.049(2) 0.037(2) 0.063(2) 0.0042(18) 0.0251(19) 0.002(2)
C12 0.055(2) 0.039(2) 0.065(2) -0.001(2) 0.034(2) 0.000(2)
C13 0.123(4) 0.094(4) 0.054(2) -0.008(3) 0.042(3) -0.005(2)
C14 0.083(4) 0.208(6) 0.062(3) -0.032(4) 0.012(3) -0.007(4)
C15 0.039(2) 0.073(3) 0.058(2) 0.005(2) 0.0167(19) 0.003(2)
C16 0.054(2) 0.077(3) 0.073(3) -0.005(2) 0.027(2) 0.009(2)
C17 0.051(2) 0.099(3) 0.069(3) -0.015(2) 0.033(2) -0.002(3)
C18 0.047(2) 0.075(3) 0.059(2) -0.005(2) 0.026(2) -0.005(2)
C19 0.052(2) 0.098(3) 0.083(3) -0.004(3) 0.043(2) -0.014(3)
C20 0.057(3) 0.088(3) 0.086(3) 0.009(2) 0.036(2) -0.015(3)
C21 0.057(2) 0.069(3) 0.060(2) 0.005(2) 0.022(2) -0.015(2)
C22 0.069(3) 0.081(4) 0.080(3) 0.018(2) 0.025(2) -0.010(3)
C23 0.097(3) 0.061(3) 0.082(3) 0.016(3) 0.033(3) 0.010(3)
C24 0.068(3) 0.073(3) 0.063(3) 0.000(2) 0.023(2) -0.001(2)
C25 0.043(2) 0.068(3) 0.052(2) 0.002(2) 0.0162(19) -0.004(2)
C26 0.040(2) 0.073(3) 0.048(2) -0.0022(19) 0.0206(19) -0.004(2)
C27 0.112(4) 0.082(3) 0.105(3) 0.000(2) 0.062(3) 0.025(3)
C28 0.059(2) 0.078(3) 0.096(3) 0.015(2) 0.035(2) 0.015(3)
N1 0.0447(18) 0.069(2) 0.0458(18) -0.0046(16) 0.0196(15) 0.0003(17)
N2 0.0551(17) 0.0532(19) 0.0490(17) 0.0008(15) 0.0238(15) 0.0027(16)
N3 0.0440(18) 0.065(2) 0.055(2) 0.0053(16) 0.0211(16) 0.0012(17)
N4 0.055(2) 0.072(2) 0.0557(19) -0.0028(17) 0.0264(16) 0.0032(18)
Cu1 0.0510(3) 0.0924(4) 0.0689(3) 0.0038(3) 0.0355(2) 0.0085(3)
C29 0.076(3) 0.060(3) 0.078(3) 0.004(3) 0.006(3) 0.007(3)
C30 0.084(4) 0.074(3) 0.076(3) -0.005(2) 0.031(3) 0.003(3)
C31 0.081(3) 0.066(3) 0.061(3) 0.005(2) 0.036(3) 0.006(2)
C32 0.068(3) 0.067(3) 0.062(3) 0.008(2) 0.023(2) 0.001(2)
O1 0.077(2) 0.080(2) 0.109(2) 0.0023(17) 0.0113(18) -0.011(2)
O2 0.112(3) 0.128(3) 0.143(3) -0.031(2) 0.083(3) -0.028(2)
O3 0.099(2) 0.084(2) 0.079(2) -0.0213(18) 0.0508(19) -0.0257(18)
O4 0.085(2) 0.099(2) 0.113(3) -0.013(2) 0.051(2) -0.045(2)

loop_
_atom_type_symbol
_atom_type_description
_atom_type_scat_dispersion_real
_atom_type_scat_dispersion_imag
_atom_type_scat_source
C C 0.0033 0.0016 'International Tables Vol C Tables 4.2.6.8 and 6.1.1.4'
H H 0.0000 0.0000 'International Tables Vol C Tables 4.2.6.8 and 6.1.1.4'
N N 0.0061 0.0033 'International Tables Vol C Tables 4.2.6.8 and 6.1.1.4'
O O 0.0106 0.0060 'International Tables Vol C Tables 4.2.6.8 and 6.1.1.4'
Cu Cu 0.3201 1.2651 'International Tables Vol C Tables 4.2.6.8 and 6.1.1.4'

loop_
_geom_angle_atom_site_label_1
_geom_angle_atom_site_label_2
_geom_angle_atom_site_label_3
_geom_angle
_geom_angle_publ_flag
N1 C1 C2 121.5(4) ?
N1 C1 C14 116.8(3) ?
C2 C1 C14 121.6(4) ?
C3 C2 C1 120.2(4) ?
C3 C2 H2 119.9 ?
C1 C2 H2 119.9 ?
C2 C3 C4 120.7(3) ?
C2 C3 H3 119.7 ?
C4 C3 H3 119.7 ?
C3 C4 C12 116.1(4) ?
C3 C4 C5 124.5(4) ?
C12 C4 C5 119.4(4) ?
C6 C5 C4 121.5(4) ?
C6 C5 H5 119.2 ?
C4 C5 H5 119.2 ?
C5 C6 C7 121.4(4) ?
C5 C6 H6 119.3 ?
C7 C6 H6 119.3 ?
C8 C7 C11 116.6(3) ?
C8 C7 C6 124.1(4) ?
C11 C7 C6 119.3(4) ?
C9 C8 C7 120.4(4) ?
C9 C8 H8 119.8 ?
C7 C8 H8 119.8 ?
C8 C9 C10 120.4(4) ?
C8 C9 H9 119.8 ?
C10 C9 H9 119.8 ?
N2 C10 C9 121.2(3) ?
N2 C10 C13 117.1(3) ?
C9 C10 C13 121.7(4) ?
N2 C11 C7 123.4(3) ?
N2 C11 C12 117.0(3) ?
C7 C11 C12 119.7(3) ?
N1 C12 C4 123.6(3) ?
N1 C12 C11 117.7(3) ?
C4 C12 C11 118.7(3) ?
C10 C13 H13A 109.5 ?
C10 C13 H13B 109.5 ?
H13A C13 H13B 109.5 ?
C10 C13 H13C 109.5 ?
H13A C13 H13C 109.5 ?
H13B C13 H13C 109.5 ?
C1 C14 H14A 109.5 ?
C1 C14 H14B 109.5 ?
H14A C14 H14B 109.5 ?
C1 C14 H14C 109.5 ?
H14A C14 H14C 109.5 ?
H14B C14 H14C 109.5 ?
N3 C15 C16 121.2(3) ?
N3 C15 C28 117.2(3) ?
C16 C15 C28 121.6(4) ?
C17 C16 C15 119.8(4) ?
C17 C16 H16 120.1 ?
C15 C16 H16 120.1 ?
C16 C17 C18 120.6(3) ?
C16 C17 H17 119.7 ?
C18 C17 H17 119.7 ?
C26 C18 C17 116.5(3) ?
C26 C18 C19 119.1(4) ?
C17 C18 C19 124.4(3) ?
C20 C19 C18 121.8(3) ?
C20 C19 H19 119.1 ?
C18 C19 H19 119.1 ?
C19 C20 C21 120.5(4) ?
C19 C20 H20 119.8 ?
C21 C20 H20 119.8 ?
C25 C21 C22 117.3(3) ?
C25 C21 C20 119.0(4) ?
C22 C21 C20 123.7(4) ?
C23 C22 C21 119.9(4) ?
C23 C22 H22 120.0 ?
C21 C22 H22 120.0 ?
C22 C23 C24 120.4(4) ?
C22 C23 H23 119.8 ?
C24 C23 H23 119.8 ?
N4 C24 C23 121.3(3) ?
N4 C24 C27 117.1(3) ?
C23 C24 C27 121.6(4) ?
N4 C25 C21 122.5(4) ?
N4 C25 C26 117.1(3) ?
C21 C25 C26 120.4(3) ?
N3 C26 C18 123.4(4) ?
N3 C26 C25 117.5(3) ?
C18 C26 C25 119.1(3) ?
C24 C27 H27A 109.5 ?
C24 C27 H27B 109.5 ?
H27A C27 H27B 109.5 ?
C24 C27 H27C 109.5 ?
H27A C27 H27C 109.5 ?
H27B C27 H27C 109.5 ?
C15 C28 H28A 109.5 ?
C15 C28 H28B 109.5 ?
H28A C28 H28B 109.5 ?
C15 C28 H28C 109.5 ?
H28A C28 H28C 109.5 ?
H28B C28 H28C 109.5 ?
C1 N1 C12 118.0(3) ?
C1 N1 Cu1 129.9(2) ?
C12 N1 Cu1 112.0(2) ?
C10 N2 C11 118.0(3) ?
C10 N2 Cu1 131.4(2) ?
C11 N2 Cu1 110.6(2) ?
C15 N3 C26 118.4(3) ?
C15 N3 Cu1 129.3(2) ?
C26 N3 Cu1 111.8(2) ?
C24 N4 C25 118.6(3) ?
C24 N4 Cu1 130.4(2) ?
C25 N4 Cu1 111.0(2) ?
N1 Cu1 N3 136.87(12) yes
N1 Cu1 N2 82.42(11) yes
N3 Cu1 N2 116.84(11) yes
N1 Cu1 N4 120.29(11) yes
N3 Cu1 N4 82.02(12) yes
N2 Cu1 N4 124.33(11) yes
O1 C29 C32 136.5(4) ?
O1 C29 C30 134.7(4) ?
C32 C29 C30 88.8(3) ?
O2 C30 C29 135.2(4) ?
O2 C30 C31 136.7(4) ?
C29 C30 C31 88.1(3) ?
O3 C31 C32 135.9(3) ?
O3 C31 C30 134.7(3) ?
C32 C31 C30 89.4(3) ?
O4 C32 C31 134.0(4) ?
O4 C32 C29 132.2(4) ?
C31 C32 C29 93.8(3) ?
C32 O4 H4 120(3) ?

loop_
_geom_bond_atom_site_label_1
_geom_bond_atom_site_label_2
_geom_bond_site_symmetry_2
_geom_bond_distance
_geom_bond_publ_flag
C1 N1 . 1.334(4) ?
C1 C2 . 1.403(4) ?
C1 C14 . 1.501(5) ?
C2 C3 . 1.340(5) ?
C2 H2 . 0.9300 ?
C3 C4 . 1.396(5) ?
C3 H3 . 0.9300 ?
C4 C12 . 1.411(4) ?
C4 C5 . 1.422(5) ?
C5 C6 . 1.316(5) ?
C5 H5 . 0.9300 ?
C6 C7 . 1.424(5) ?
C6 H6 . 0.9300 ?
C7 C8 . 1.392(5) ?
C7 C11 . 1.400(4) ?
C8 C9 . 1.345(5) ?
C8 H8 . 0.9300 ?
C9 C10 . 1.412(5) ?
C9 H9 . 0.9300 ?
C10 N2 . 1.326(4) ?
C10 C13 . 1.495(4) ?
C11 N2 . 1.370(3) ?
C11 C12 . 1.431(5) ?
C12 N1 . 1.351(4) ?
C13 H13A . 0.9600 ?
C13 H13B . 0.9600 ?
C13 H13C . 0.9600 ?
C14 H14A . 0.9600 ?
C14 H14B . 0.9600 ?
C14 H14C . 0.9600 ?
C15 N3 . 1.331(4) ?
C15 C16 . 1.401(4) ?
C15 C28 . 1.495(4) ?
C16 C17 . 1.358(5) ?
C16 H16 . 0.9300 ?
C17 C18 . 1.395(5) ?
C17 H17 . 0.9300 ?
C18 C26 . 1.390(4) ?
C18 C19 . 1.435(5) ?
C19 C20 . 1.331(5) ?
C19 H19 . 0.9300 ?
C20 C21 . 1.425(5) ?
C20 H20 . 0.9300 ?
C21 C25 . 1.399(4) ?
C21 C22 . 1.402(5) ?
C22 C23 . 1.354(5) ?
C22 H22 . 0.9300 ?
C23 C24 . 1.404(5) ?
C23 H23 . 0.9300 ?
C24 N4 . 1.335(4) ?
C24 C27 . 1.500(4) ?
C25 N4 . 1.372(4) ?
C25 C26 . 1.425(5) ?
C26 N3 . 1.366(4) ?
C27 H27A . 0.9600 ?
C27 H27B . 0.9600 ?
C27 H27C . 0.9600 ?
C28 H28A . 0.9600 ?
C28 H28B . 0.9600 ?
C28 H28C . 0.9600 ?
N1 Cu1 . 2.017(2) yes
N2 Cu1 . 2.053(3) yes
N3 Cu1 . 2.028(3) yes
N4 Cu1 . 2.059(3) yes
C29 O1 . 1.237(4) yes
C29 C32 . 1.434(5) yes
C29 C30 . 1.490(6) yes
C30 O2 . 1.211(4) yes
C30 C31 . 1.498(5) yes
C31 O3 . 1.251(4) yes
C31 C32 . 1.411(5) yes
C32 O4 . 1.308(4) yes
O4 H4 . 0.93(4) ?

loop_
_geom_hbond_atom_site_label_D
_geom_hbond_atom_site_label_H
_geom_hbond_atom_site_label_A
_geom_hbond_site_symmetry_A
_geom_hbond_distance_DH
_geom_hbond_distance_HA
_geom_hbond_distance_DA
_geom_hbond_angle_DHA
O4 H4 O3 3_666 0.93(4) 1.63(5) 2.535(4) 164(4)
C3 H3 O3 1_554 0.93 2.44 3.227(5) 142
C6 H6 O1 2_655 0.93 2.51 3.263(5) 139
C14 H14B O5 4_565 0.96 2.50 2.980(11) 111
C16 H16 O1 . 0.93 2.55 3.263(5) 134

loop_
_geom_torsion_atom_site_label_1
_geom_torsion_atom_site_label_2
_geom_torsion_atom_site_label_3
_geom_torsion_atom_site_label_4
_geom_torsion
N1 C1 C2 C3 1.5(6)
C14 C1 C2 C3 179.2(4)
C1 C2 C3 C4 -0.7(6)
C2 C3 C4 C12 -0.1(6)
C2 C3 C4 C5 178.4(4)
C3 C4 C5 C6 -179.2(4)
C12 C4 C5 C6 -0.7(6)
C4 C5 C6 C7 0.7(7)
C5 C6 C7 C8 178.9(5)
C5 C6 C7 C11 -0.4(6)
C11 C7 C8 C9 0.9(6)
C6 C7 C8 C9 -178.4(3)
C7 C8 C9 C10 -0.3(6)
C8 C9 C10 N2 -1.9(6)
C8 C9 C10 C13 178.5(3)
C8 C7 C11 N2 0.6(5)
C6 C7 C11 N2 179.9(3)
C8 C7 C11 C12 -179.1(3)
C6 C7 C11 C12 0.2(5)
C3 C4 C12 N1 0.2(5)
C5 C4 C12 N1 -178.4(4)
C3 C4 C12 C11 179.1(3)
C5 C4 C12 C11 0.5(5)
N2 C11 C12 N1 -1.0(5)
C7 C11 C12 N1 178.7(3)
N2 C11 C12 C4 180.0(3)
C7 C11 C12 C4 -0.3(5)
N3 C15 C16 C17 0.5(6)
C28 C15 C16 C17 179.4(4)
C15 C16 C17 C18 0.5(6)
C16 C17 C18 C26 -0.8(6)
C16 C17 C18 C19 178.9(4)
C26 C18 C19 C20 1.4(6)
C17 C18 C19 C20 -178.3(4)
C18 C19 C20 C21 -0.1(6)
C19 C20 C21 C25 -2.8(6)
C19 C20 C21 C22 178.9(4)
C25 C21 C22 C23 -1.2(6)
C20 C21 C22 C23 177.1(4)
C21 C22 C23 C24 -0.5(6)
C22 C23 C24 N4 0.8(6)
C22 C23 C24 C27 -179.5(4)
C22 C21 C25 N4 2.7(5)
C20 C21 C25 N4 -175.7(3)
C22 C21 C25 C26 -177.1(3)
C20 C21 C25 C26 4.6(5)
C17 C18 C26 N3 0.1(5)
C19 C18 C26 N3 -179.6(3)
C17 C18 C26 C25 -180.0(3)
C19 C18 C26 C25 0.3(5)
N4 C25 C26 N3 -3.1(5)
C21 C25 C26 N3 176.6(3)
N4 C25 C26 C18 176.9(3)
C21 C25 C26 C18 -3.3(5)
C2 C1 N1 C12 -1.4(6)
C14 C1 N1 C12 -179.2(4)
C2 C1 N1 Cu1 175.7(3)
C14 C1 N1 Cu1 -2.0(6)
C4 C12 N1 C1 0.6(5)
C11 C12 N1 C1 -178.3(3)
C4 C12 N1 Cu1 -177.0(3)
C11 C12 N1 Cu1 4.0(4)
C9 C10 N2 C11 3.2(5)
C13 C10 N2 C11 -177.1(3)
C9 C10 N2 Cu1 -177.3(2)
C13 C10 N2 Cu1 2.3(5)
C7 C11 N2 C10 -2.6(5)
C12 C11 N2 C10 177.1(3)
C7 C11 N2 Cu1 177.8(3)
C12 C11 N2 Cu1 -2.4(4)
C16 C15 N3 C26 -1.2(5)
C28 C15 N3 C26 179.9(3)
C16 C15 N3 Cu1 171.1(3)
C28 C15 N3 Cu1 -7.8(5)
C18 C26 N3 C15 0.9(5)
C25 C26 N3 C15 -179.0(3)
C18 C26 N3 Cu1 -172.7(3)
C25 C26 N3 Cu1 7.3(4)
C23 C24 N4 C25 0.6(5)
C27 C24 N4 C25 -179.1(3)
C23 C24 N4 Cu1 -179.3(3)
C27 C24 N4 Cu1 1.0(5)
C21 C25 N4 C24 -2.4(5)
C26 C25 N4 C24 177.4(3)
C21 C25 N4 Cu1 177.5(3)
C26 C25 N4 Cu1 -2.7(4)
C1 N1 Cu1 N3 57.0(4)
C12 N1 Cu1 N3 -125.7(2)
C1 N1 Cu1 N2 178.6(4)
C12 N1 Cu1 N2 -4.1(2)
C1 N1 Cu1 N4 -55.8(4)
C12 N1 Cu1 N4 121.4(2)
C15 N3 Cu1 N1 54.0(4)
C26 N3 Cu1 N1 -133.2(2)
C15 N3 Cu1 N2 -54.9(3)
C26 N3 Cu1 N2 117.9(2)
C15 N3 Cu1 N4 -179.4(3)
C26 N3 Cu1 N4 -6.7(2)
C10 N2 Cu1 N1 -175.9(3)
C11 N2 Cu1 N1 3.5(2)
C10 N2 Cu1 N3 -36.7(4)
C11 N2 Cu1 N3 142.8(2)
C10 N2 Cu1 N4 62.4(3)
C11 N2 Cu1 N4 -118.2(2)
C24 N4 Cu1 N1 -34.5(4)
C25 N4 Cu1 N1 145.6(2)
C24 N4 Cu1 N3 -175.0(3)
C25 N4 Cu1 N3 5.1(2)
C24 N4 Cu1 N2 67.9(3)
C25 N4 Cu1 N2 -112.1(2)
O1 C29 C30 O2 -1.6(9)
C32 C29 C30 O2 179.1(5)
O1 C29 C30 C31 179.5(5)
C32 C29 C30 C31 0.2(3)
O2 C30 C31 O3 0.3(9)
C29 C30 C31 O3 179.2(5)
O2 C30 C31 C32 -179.1(5)
C29 C30 C31 C32 -0.2(3)
O3 C31 C32 O4 -0.2(8)
C30 C31 C32 O4 179.2(5)
O3 C31 C32 C29 -179.2(5)
C30 C31 C32 C29 0.2(3)
O1 C29 C32 O4 1.5(8)
C30 C29 C32 O4 -179.3(4)
O1 C29 C32 C31 -179.5(5)
C30 C29 C32 C31 -0.2(3)
